data_4125069
loop_
_publ_author_name
'Morisaki, Kazuhiro'
'Sawa, Masanao'
'Yonesaki, Ryohei'
'Morimoto, Hiroyuki'
'Mashima, Kazushi'
'Ohshima, Takashi'

_publ_section_title
;
 Mechanistic Studies and Expansion of the Substrate Scope of Direct
 Enantioselective Alkynylation of \a-Ketiminoesters Catalyzed by Adaptable
 (Phebox)Rhodium(III) Complexes.
;
_journal_issue 19
_journal_name_full 'Journal of the American Chemical Society'
_journal_page_first 6194
_journal_page_last 6203
_journal_paper_doi 10.1021/jacs.6b01590
_journal_volume 138
_journal_year 2016
_chemical_absolute_configuration ad
_chemical_formula_sum 'C22 H23 F3 N O5 P'
_chemical_formula_weight 469.38
_chemical_name_systematic
; 
 ? 
;
_space_group_IT_number 1
_symmetry_cell_setting triclinic
_symmetry_space_group_name_Hall 'P 1'
_symmetry_space_group_name_H-M 'P 1'
_atom_sites_solution_hydrogens geom
_atom_sites_solution_primary direct
_atom_sites_solution_secondary difmap
_audit_creation_method SHELXL-97
_cell_angle_alpha 87.745(3)
_cell_angle_beta 67.638(2)
_cell_angle_gamma 83.773(3)
_cell_formula_units_Z 2
_cell_length_a 9.548(2)
_cell_length_b 10.705(3)
_cell_length_c 12.059(3)
_cell_measurement_reflns_used 6043
_cell_measurement_temperature 296(2)
_cell_measurement_theta_max 28.34
_cell_measurement_theta_min 2.64
_cell_volume 1133.1(5)
_computing_structure_refinement 'SHELXL-97 (Sheldrick, 1997)'
_computing_structure_solution 'SHELXS-97 (Sheldrick, 1990)'
_diffrn_ambient_temperature 296(2)
_diffrn_measured_fraction_theta_full 0.978
_diffrn_measured_fraction_theta_max 0.860
_diffrn_measurement_device_type 'Bruker APEX-II CCD'
_diffrn_radiation_monochromator graphite
_diffrn_radiation_source 'fine-focus sealed tube'
_diffrn_radiation_type MoK\a
_diffrn_radiation_wavelength 0.71073
_diffrn_reflns_av_R_equivalents 0.0328
_diffrn_reflns_av_sigmaI/netI 0.0509
_diffrn_reflns_limit_h_max 11
_diffrn_reflns_limit_h_min -12
_diffrn_reflns_limit_k_max 14
_diffrn_reflns_limit_k_min -13
_diffrn_reflns_limit_l_max 11
_diffrn_reflns_limit_l_min -15
_diffrn_reflns_number 6338
_diffrn_reflns_theta_full 25.00
_diffrn_reflns_theta_max 28.34
_diffrn_reflns_theta_min 1.83
_exptl_absorpt_coefficient_mu 0.179
_exptl_crystal_density_diffrn 1.376
_exptl_crystal_density_method 'not measured'
_exptl_crystal_description block
_exptl_crystal_F_000 488
_refine_diff_density_max 0.577
_refine_diff_density_min -0.565
_refine_diff_density_rms 0.079
_refine_ls_abs_structure_details 'Flack H D (1983), Acta Cryst. A39, 876-881'
_refine_ls_abs_structure_Flack 0.05(7)
_refine_ls_extinction_method none
_refine_ls_goodness_of_fit_ref 1.038
_refine_ls_hydrogen_treatment mixed
_refine_ls_matrix_type full
_refine_ls_number_parameters 581
_refine_ls_number_reflns 5490
_refine_ls_number_restraints 3
_refine_ls_restrained_S_all 1.038
_refine_ls_R_factor_all 0.0396
_refine_ls_R_factor_gt 0.0395
_refine_ls_shift/su_max 0.001
_refine_ls_shift/su_mean 0.000
_refine_ls_structure_factor_coef Fsqd
_refine_ls_weighting_details 'calc w=1/[\s^2^(Fo^2^)+(0.0730P)^2^+0.2046P] where P=(Fo^2^+2Fc^2^)/3'
_refine_ls_weighting_scheme calc
_refine_ls_wR_factor_gt 0.1029
_refine_ls_wR_factor_ref 0.1030
_reflns_number_gt 5453
_reflns_number_total 5490
_reflns_threshold_expression >2sigma(I)
_cod_data_source_file ja6b01590_si_003.cif
_cod_data_source_block 140929morisaki_0m1
_cod_depositor_comments 'Adding full bibliography for 4125069--4125071.cif.'
_cod_original_sg_symbol_H-M P1
_cod_database_code 4125069

loop_
_symmetry_equiv_pos_as_xyz
'x, y, z'

loop_
_atom_site_label
_atom_site_type_symbol
_atom_site_fract_x
_atom_site_fract_y
_atom_site_fract_z
_atom_site_U_iso_or_equiv
_atom_site_adp_type
_atom_site_occupancy
_atom_site_symmetry_multiplicity
_atom_site_calc_flag
_atom_site_refinement_flags
P1 P 1.06212(6) 0.82529(5) 0.14030(5) 0.01469(13) Uani 1 1 d .
P2 P -0.09542(6) 0.18240(5) 0.90931(5) 0.01564(13) Uani 1 1 d .
C1 C 0.8617(3) 0.8481(2) 0.2513(2) 0.0158(4) Uani 1 1 d .
C4 C 0.7639(3) 0.5074(2) 0.4126(2) 0.0177(5) Uani 1 1 d .
C2 C 0.8195(3) 0.7254(2) 0.3055(2) 0.0183(5) Uani 1 1 d .
C9 C 0.7105(3) 0.4165(3) 0.3617(3) 0.0254(5) Uani 1 1 d .
H9 H 0.6971 0.4325 0.2899 0.030 Uiso 1 1 calc R
C3 C 0.7970(3) 0.6262(2) 0.3531(2) 0.0183(5) Uani 1 1 d .
C5 C 0.7825(3) 0.4832(3) 0.5210(2) 0.0260(5) Uani 1 1 d .
H5 H 0.8176 0.5434 0.5548 0.031 Uiso 1 1 calc R
C7 C 0.6956(4) 0.2797(3) 0.5276(3) 0.0391(8) Uani 1 1 d .
H7 H 0.6718 0.2037 0.5667 0.047 Uiso 1 1 calc R
C8 C 0.6783(3) 0.3031(3) 0.4197(3) 0.0345(7) Uani 1 1 d .
H8 H 0.6447 0.2420 0.3859 0.041 Uiso 1 1 calc R
C6 C 0.7487(4) 0.3698(3) 0.5778(3) 0.0371(7) Uani 1 1 d .
H6 H 0.7614 0.3534 0.6499 0.044 Uiso 1 1 calc R
C10 C 0.8513(3) 0.9394(3) 0.3516(2) 0.0218(5) Uani 1 1 d .
C11 C 0.3940(3) 0.9896(2) 0.1972(2) 0.0206(5) Uani 1 1 d .
H11A H 0.3544 0.9145 0.2402 0.025 Uiso 1 1 calc R
H11B H 0.3685 0.9969 0.1266 0.025 Uiso 1 1 calc R
C16 C 0.1912(3) 1.1691(3) 0.2668(2) 0.0216(5) Uani 1 1 d .
H16 H 0.1518 1.1423 0.2132 0.026 Uiso 1 1 calc R
C12 C 0.3209(3) 1.1029(2) 0.2763(2) 0.0193(5) Uani 1 1 d .
C14 C 0.1792(3) 1.3160(3) 0.4175(3) 0.0264(5) Uani 1 1 d .
H14 H 0.1333 1.3881 0.4630 0.032 Uiso 1 1 calc R
C15 C 0.1212(3) 1.2747(3) 0.3373(2) 0.0252(5) Uani 1 1 d .
H15 H 0.0349 1.3181 0.3308 0.030 Uiso 1 1 calc R
C13 C 0.3057(3) 1.2494(3) 0.4295(3) 0.0305(6) Uani 1 1 d .
H13 H 0.3436 1.2760 0.4841 0.037 Uiso 1 1 calc R
F2 F 0.71127(19) 0.95109(17) 0.43746(15) 0.0312(4) Uani 1 1 d .
F1 F 0.9485(2) 0.89924(18) 0.40422(16) 0.0379(4) Uani 1 1 d .
F3 F 0.88178(19) 1.05310(15) 0.30986(15) 0.0287(4) Uani 1 1 d .
N1 N 0.7696(2) 0.9047(2) 0.18692(18) 0.0178(4) Uani 1 1 d .
H1 H 0.8137 0.9416 0.1198 0.021 Uiso 1 1 calc R
C17 C 0.6152(3) 0.9015(2) 0.2292(2) 0.0174(5) Uani 1 1 d .
O1 O 0.5403(2) 0.84103(19) 0.31303(18) 0.0276(4) Uani 1 1 d .
O2 O 0.55833(19) 0.97801(17) 0.16100(15) 0.0176(3) Uani 1 1 d .
O3 O 1.11669(19) 0.94554(17) 0.08895(16) 0.0193(3) Uani 1 1 d .
O4 O 1.1634(2) 0.75877(17) 0.20549(17) 0.0216(4) Uani 1 1 d .
O7 O -0.1230(2) 0.06673(17) 0.98007(16) 0.0195(3) Uani 1 1 d .
O8 O -0.2238(2) 0.29400(18) 0.94807(18) 0.0236(4) Uani 1 1 d .
O6 O -0.0672(2) 0.17112(17) 0.77340(16) 0.0211(4) Uani 1 1 d .
C18 C 0.0777(3) 0.2487(2) 0.9128(2) 0.0161(4) Uani 1 1 d .
C22 C 0.1294(3) 0.3386(2) 0.8149(2) 0.0177(4) Uani 1 1 d .
C23 C 0.1536(3) 0.4216(2) 0.7441(2) 0.0187(5) Uani 1 1 d .
C26 C 0.0649(3) 0.5988(2) 0.6447(2) 0.0203(5) Uani 1 1 d .
H26 H -0.0349 0.5825 0.6890 0.024 Uiso 1 1 calc R
C25 C 0.3351(3) 0.5468(2) 0.5908(2) 0.0219(5) Uani 1 1 d .
H25 H 0.4161 0.4957 0.5986 0.026 Uiso 1 1 calc R
C27 C 0.0927(3) 0.6979(3) 0.5658(2) 0.0255(5) Uani 1 1 d .
H27 H 0.0120 0.7480 0.5567 0.031 Uiso 1 1 calc R
C21 C 0.0365(3) 0.3207(2) 1.0325(2) 0.0189(5) Uani 1 1 d .
C24 C 0.1854(3) 0.5223(2) 0.6591(2) 0.0170(4) Uani 1 1 d .
F4 F -0.03402(18) 0.24976(15) 1.12669(13) 0.0229(3) Uani 1 1 d .
F5 F -0.05515(19) 0.42654(15) 1.03982(14) 0.0264(3) Uani 1 1 d .
F6 F 0.16198(18) 0.35338(16) 1.04375(14) 0.0270(3) Uani 1 1 d .
N2 N 0.1853(2) 0.14061(19) 0.91066(18) 0.0172(4) Uani 1 1 d .
H2 H 0.1524 0.0819 0.9618 0.021 Uiso 1 1 calc R
C29 C 0.2421(3) 0.7231(3) 0.4994(3) 0.0275(6) Uani 1 1 d .
H29 H 0.2609 0.7908 0.4468 0.033 Uiso 1 1 calc R
C28 C 0.3630(3) 0.6468(3) 0.5117(2) 0.0269(6) Uani 1 1 d .
H28 H 0.4626 0.6631 0.4668 0.032 Uiso 1 1 calc R
C30 C 0.3339(3) 0.1250(3) 0.8342(3) 0.0260(6) Uani 1 1 d .
O10 O 0.3987(2) 0.01399(18) 0.85899(17) 0.0237(4) Uani 1 1 d .
O9 O 0.4005(3) 0.1951(3) 0.7573(3) 0.0694(11) Uani 1 1 d .
C31 C -0.3662(3) 0.2873(3) 1.0510(3) 0.0294(6) Uani 1 1 d .
H31A H -0.3875 0.3616 1.1006 0.035 Uiso 1 1 calc R
H31B H -0.3575 0.2142 1.0991 0.035 Uiso 1 1 calc R
O11 O 1.0422(2) 0.72746(17) 0.05534(15) 0.0204(4) Uani 1 1 d .
C32 C 1.1821(3) 0.6248(3) 0.2311(2) 0.0246(5) Uani 1 1 d .
H32A H 1.1421 0.5769 0.1851 0.029 Uiso 1 1 calc R
H32B H 1.1272 0.6091 0.3156 0.029 Uiso 1 1 calc R
C33 C 1.1639(4) 0.6967(3) -0.0611(3) 0.0325(6) Uani 1 1 d .
H33A H 1.1582 0.6121 -0.0840 0.039 Uiso 1 1 calc R
H33B H 1.2618 0.6992 -0.0548 0.039 Uiso 1 1 calc R
C35 C 0.6043(3) -0.1466(3) 0.8170(2) 0.0267(6) Uani 1 1 d .
C37 C 0.6766(3) -0.1557(3) 0.8974(3) 0.0308(6) Uani 1 1 d .
H37 H 0.6969 -0.0829 0.9257 0.037 Uiso 1 1 calc R
C36 C 0.5755(4) -0.2560(3) 0.7741(3) 0.0358(7) Uani 1 1 d .
H36 H 0.5294 -0.2512 0.7184 0.043 Uiso 1 1 calc R
C34 C 0.5556(3) -0.0198(3) 0.7779(3) 0.0417(8) Uani 1 1 d .
H34A H 0.6205 0.0419 0.7826 0.050 Uiso 1 1 calc R
H34B H 0.5619 -0.0234 0.6959 0.050 Uiso 1 1 calc R
C38 C 1.3499(4) 0.5855(3) 0.1972(3) 0.0380(7) Uani 1 1 d .
H38A H 1.4022 0.5957 0.1124 0.057 Uiso 1 1 calc R
H38B H 1.3643 0.4990 0.2183 0.057 Uiso 1 1 calc R
H38C H 1.3898 0.6369 0.2394 0.057 Uiso 1 1 calc R
C39 C 0.3760(3) 1.1426(3) 0.3595(3) 0.0276(6) Uani 1 1 d .
H39 H 0.4601 1.0977 0.3684 0.033 Uiso 1 1 calc R
C40 C 1.1513(4) 0.7867(3) -0.1553(3) 0.0331(6) Uani 1 1 d .
H40A H 1.0501 0.7919 -0.1549 0.050 Uiso 1 1 calc R
H40B H 1.2232 0.7579 -0.2324 0.050 Uiso 1 1 calc R
H40C H 1.1725 0.8682 -0.1392 0.050 Uiso 1 1 calc R
C41 C 0.0044(4) 0.0466(3) 0.5959(3) 0.0306(6) Uani 1 1 d .
H41A H -0.0867 0.0050 0.6303 0.046 Uiso 1 1 calc R
H41B H 0.0835 -0.0089 0.5403 0.046 Uiso 1 1 calc R
H41C H -0.0152 0.1209 0.5547 0.046 Uiso 1 1 calc R
C42 C -0.4917(4) 0.2786(5) 1.0091(4) 0.0572(12) Uani 1 1 d .
H42A H -0.4956 0.3482 0.9574 0.086 Uiso 1 1 calc R
H42B H -0.5865 0.2806 1.0770 0.086 Uiso 1 1 calc R
H42C H -0.4746 0.2013 0.9660 0.086 Uiso 1 1 calc R
C43 C 0.6873(4) -0.3806(3) 0.8958(3) 0.0360(7) Uani 1 1 d .
H43 H 0.7139 -0.4586 0.9229 0.043 Uiso 1 1 calc R
C44 C 0.6158(4) -0.3725(3) 0.8146(3) 0.0380(7) Uani 1 1 d .
H44 H 0.5946 -0.4454 0.7872 0.046 Uiso 1 1 calc R
C45 C 0.7190(4) -0.2717(3) 0.9364(3) 0.0367(7) Uani 1 1 d .
H45 H 0.7686 -0.2766 0.9897 0.044 Uiso 1 1 calc R
C46 C 0.0538(3) 0.0824(3) 0.6936(2) 0.0264(6) Uani 1 1 d .
H46A H 0.0701 0.0084 0.7379 0.032 Uiso 1 1 calc R
H46B H 0.1482 0.1212 0.6595 0.032 Uiso 1 1 calc R

loop_
_atom_site_aniso_label
_atom_site_aniso_U_11
_atom_site_aniso_U_22
_atom_site_aniso_U_33
_atom_site_aniso_U_23
_atom_site_aniso_U_13
_atom_site_aniso_U_12
P1 0.0119(3) 0.0184(3) 0.0143(2) -0.0009(2) -0.0053(2) -0.0020(2)
P2 0.0130(3) 0.0197(3) 0.0151(3) 0.0011(2) -0.0063(2) -0.0022(2)
C1 0.0128(10) 0.0207(11) 0.0144(10) 0.0007(8) -0.0053(8) -0.0027(8)
C4 0.0116(11) 0.0186(11) 0.0196(11) -0.0006(9) -0.0023(9) -0.0006(8)
C2 0.0124(10) 0.0264(12) 0.0155(10) -0.0007(9) -0.0044(8) -0.0023(9)
C9 0.0172(12) 0.0271(13) 0.0317(14) -0.0050(11) -0.0087(10) -0.0016(10)
C3 0.0137(11) 0.0223(12) 0.0182(11) 0.0000(9) -0.0053(9) -0.0018(8)
C5 0.0262(13) 0.0269(13) 0.0237(13) -0.0032(10) -0.0087(10) 0.0009(10)
C7 0.0264(15) 0.0198(13) 0.0497(19) 0.0078(12) 0.0085(14) -0.0014(11)
C8 0.0172(13) 0.0229(13) 0.057(2) -0.0065(13) -0.0065(12) -0.0022(10)
C6 0.0404(18) 0.0331(15) 0.0248(14) 0.0055(12) -0.0019(12) 0.0095(13)
C10 0.0200(12) 0.0280(12) 0.0168(11) -0.0052(9) -0.0066(9) -0.0001(9)
C11 0.0112(11) 0.0264(12) 0.0268(12) -0.0030(10) -0.0098(9) -0.0026(9)
C16 0.0135(11) 0.0329(13) 0.0193(11) 0.0006(10) -0.0073(9) -0.0020(9)
C12 0.0126(11) 0.0264(12) 0.0206(11) 0.0005(9) -0.0077(9) -0.0031(9)
C14 0.0196(12) 0.0305(13) 0.0272(13) -0.0085(11) -0.0070(10) 0.0010(10)
C15 0.0171(12) 0.0352(14) 0.0232(12) 0.0001(11) -0.0084(10) 0.0007(10)
C13 0.0223(13) 0.0393(15) 0.0354(15) -0.0135(12) -0.0165(12) -0.0005(12)
F2 0.0274(9) 0.0372(9) 0.0197(7) -0.0079(7) 0.0024(6) -0.0043(7)
F1 0.0492(11) 0.0452(10) 0.0327(9) -0.0139(8) -0.0330(9) 0.0095(8)
F3 0.0294(9) 0.0225(7) 0.0301(8) -0.0079(6) -0.0051(7) -0.0053(6)
N1 0.0124(9) 0.0261(10) 0.0154(9) 0.0057(8) -0.0061(7) -0.0036(8)
C17 0.0130(11) 0.0200(11) 0.0190(11) -0.0001(9) -0.0058(9) -0.0023(8)
O1 0.0145(9) 0.0345(10) 0.0300(10) 0.0112(8) -0.0048(7) -0.0045(7)
O2 0.0104(8) 0.0238(8) 0.0201(8) 0.0013(7) -0.0074(6) -0.0021(6)
O3 0.0137(8) 0.0229(8) 0.0202(8) 0.0006(7) -0.0048(6) -0.0034(6)
O4 0.0195(8) 0.0223(9) 0.0270(9) 0.0004(7) -0.0139(7) 0.0001(7)
O7 0.0156(8) 0.0247(8) 0.0205(8) 0.0036(7) -0.0091(7) -0.0043(7)
O8 0.0123(8) 0.0249(9) 0.0290(9) 0.0048(7) -0.0033(7) -0.0008(7)
O6 0.0227(9) 0.0252(9) 0.0185(8) -0.0004(7) -0.0115(7) -0.0015(7)
C18 0.0139(10) 0.0204(10) 0.0134(10) 0.0003(8) -0.0045(8) -0.0016(8)
C22 0.0158(11) 0.0214(11) 0.0168(11) -0.0010(9) -0.0064(9) -0.0038(9)
C23 0.0193(12) 0.0219(11) 0.0161(10) -0.0019(9) -0.0075(9) -0.0034(9)
C26 0.0150(11) 0.0274(12) 0.0192(11) 0.0003(9) -0.0065(9) -0.0043(9)
C25 0.0178(11) 0.0230(12) 0.0216(11) 0.0023(9) -0.0047(9) 0.0004(9)
C27 0.0222(13) 0.0300(13) 0.0245(12) 0.0040(10) -0.0102(10) 0.0006(10)
C21 0.0183(11) 0.0233(11) 0.0170(11) -0.0015(9) -0.0085(9) -0.0034(9)
C24 0.0194(12) 0.0188(10) 0.0127(10) -0.0003(8) -0.0057(9) -0.0022(9)
F4 0.0233(7) 0.0309(8) 0.0134(6) 0.0016(6) -0.0057(5) -0.0028(6)
F5 0.0284(8) 0.0257(7) 0.0235(8) -0.0057(6) -0.0094(6) 0.0043(6)
F6 0.0244(8) 0.0352(8) 0.0270(8) -0.0032(7) -0.0143(6) -0.0086(6)
N2 0.0126(9) 0.0204(9) 0.0180(9) 0.0037(8) -0.0053(8) -0.0015(7)
C29 0.0288(14) 0.0253(13) 0.0219(12) 0.0079(10) -0.0036(10) 0.0000(11)
C28 0.0190(13) 0.0300(13) 0.0230(13) 0.0038(10) 0.0018(10) -0.0040(10)
C30 0.0162(12) 0.0291(13) 0.0267(13) 0.0055(11) -0.0029(10) 0.0017(10)
O10 0.0121(8) 0.0279(9) 0.0244(9) 0.0031(7) -0.0009(7) 0.0021(7)
O9 0.0247(12) 0.0631(18) 0.077(2) 0.0463(16) 0.0196(13) 0.0141(11)
C31 0.0183(13) 0.0334(14) 0.0271(13) 0.0019(11) 0.0006(10) 0.0021(10)
O11 0.0193(9) 0.0250(9) 0.0158(8) -0.0046(6) -0.0037(7) -0.0062(7)
C32 0.0212(13) 0.0237(12) 0.0261(12) 0.0043(10) -0.0072(10) 0.0012(9)
C33 0.0344(16) 0.0330(14) 0.0225(13) -0.0068(11) -0.0031(11) 0.0026(12)
C35 0.0148(12) 0.0297(13) 0.0239(13) 0.0008(10) 0.0035(9) 0.0056(10)
C37 0.0281(14) 0.0315(14) 0.0254(14) -0.0067(11) -0.0012(11) -0.0025(11)
C36 0.0238(14) 0.0507(18) 0.0304(14) -0.0070(13) -0.0070(11) -0.0033(13)
C34 0.0174(13) 0.0430(17) 0.0429(18) 0.0116(14) 0.0086(12) 0.0091(12)
C38 0.0236(14) 0.0408(17) 0.0397(17) 0.0072(13) -0.0052(12) 0.0098(12)
C39 0.0193(12) 0.0336(14) 0.0348(14) -0.0077(11) -0.0163(11) 0.0021(10)
C40 0.0383(17) 0.0406(16) 0.0206(13) -0.0045(11) -0.0093(11) -0.0105(13)
C41 0.0363(16) 0.0363(15) 0.0234(13) -0.0058(11) -0.0151(11) -0.0050(12)
C42 0.0227(16) 0.080(3) 0.073(3) 0.030(2) -0.0222(17) -0.0174(18)
C43 0.0288(15) 0.0298(14) 0.0312(15) 0.0044(12) 0.0063(12) 0.0054(11)
C44 0.0321(16) 0.0312(14) 0.0377(16) -0.0133(13) 0.0027(13) -0.0043(12)
C45 0.0330(16) 0.0473(18) 0.0266(14) 0.0025(13) -0.0089(12) 0.0001(14)
C46 0.0281(14) 0.0323(14) 0.0204(12) -0.0040(10) -0.0117(11) 0.0009(11)

loop_
_atom_type_symbol
_atom_type_description
_atom_type_scat_dispersion_real
_atom_type_scat_dispersion_imag
_atom_type_scat_source
C C 0.0033 0.0016 'International Tables Vol C Tables 4.2.6.8 and 6.1.1.4'
H H 0.0000 0.0000 'International Tables Vol C Tables 4.2.6.8 and 6.1.1.4'
N N 0.0061 0.0033 'International Tables Vol C Tables 4.2.6.8 and 6.1.1.4'
O O 0.0106 0.0060 'International Tables Vol C Tables 4.2.6.8 and 6.1.1.4'
F F 0.0171 0.0103 'International Tables Vol C Tables 4.2.6.8 and 6.1.1.4'
P P 0.1023 0.0942 'International Tables Vol C Tables 4.2.6.8 and 6.1.1.4'

loop_
_geom_angle_atom_site_label_1
_geom_angle_atom_site_label_2
_geom_angle_atom_site_label_3
_geom_angle
O3 P1 O4 110.95(11)
O3 P1 O11 118.11(11)
O4 P1 O11 108.45(11)
O3 P1 C1 111.11(10)
O4 P1 C1 108.12(11)
O11 P1 C1 99.20(10)
O7 P2 O8 117.45(10)
O7 P2 O6 116.58(10)
O8 P2 O6 100.78(10)
O7 P2 C18 110.48(10)
O8 P2 C18 104.77(11)
O6 P2 C18 105.40(10)
N1 C1 C2 114.7(2)
N1 C1 C10 109.0(2)
C2 C1 C10 108.66(19)
N1 C1 P1 106.80(15)
C2 C1 P1 107.86(16)
C10 C1 P1 109.66(16)
C5 C4 C9 120.1(2)
C5 C4 C3 120.3(2)
C9 C4 C3 119.6(2)
C3 C2 C1 173.4(3)
C8 C9 C4 119.2(3)
C2 C3 C4 177.9(3)
C6 C5 C4 119.7(3)
C8 C7 C6 120.1(3)
C9 C8 C7 120.6(3)
C5 C6 C7 120.2(3)
F3 C10 F1 107.6(2)
F3 C10 F2 106.9(2)
F1 C10 F2 107.3(2)
F3 C10 C1 111.8(2)
F1 C10 C1 111.6(2)
F2 C10 C1 111.3(2)
O2 C11 C12 111.1(2)
C15 C16 C12 120.1(2)
C39 C12 C16 119.1(2)
C39 C12 C11 122.5(2)
C16 C12 C11 118.3(2)
C13 C14 C15 119.8(3)
C16 C15 C14 120.6(3)
C14 C13 C39 120.0(3)
C17 N1 C1 122.4(2)
O1 C17 O2 124.8(2)
O1 C17 N1 126.4(2)
O2 C17 N1 108.8(2)
C17 O2 C11 115.88(19)
C32 O4 P1 127.36(17)
C31 O8 P2 122.72(18)
C46 O6 P2 121.77(17)
N2 C18 C22 116.4(2)
N2 C18 C21 107.90(19)
C22 C18 C21 107.7(2)
N2 C18 P2 105.77(16)
C22 C18 P2 108.96(17)
C21 C18 P2 110.14(16)
C23 C22 C18 171.0(3)
C22 C23 C24 178.8(3)
C27 C26 C24 120.6(2)
C28 C25 C24 120.2(2)
C26 C27 C29 120.0(2)
F4 C21 F5 107.4(2)
F4 C21 F6 107.9(2)
F5 C21 F6 107.0(2)
F4 C21 C18 111.1(2)
F5 C21 C18 112.46(19)
F6 C21 C18 110.8(2)
C25 C24 C26 119.2(2)
C25 C24 C23 121.2(2)
C26 C24 C23 119.7(2)
C30 N2 C18 125.3(2)
C28 C29 C27 120.0(2)
C25 C28 C29 120.1(2)
O9 C30 O10 123.8(3)
O9 C30 N2 127.5(3)
O10 C30 N2 108.7(2)
C30 O10 C34 114.8(2)
O8 C31 C42 109.6(3)
C33 O11 P1 120.32(18)
O4 C32 C38 108.1(2)
O11 C33 C40 111.1(2)
C37 C35 C36 119.2(3)
C37 C35 C34 120.2(3)
C36 C35 C34 120.6(3)
C35 C37 C45 120.9(3)
C44 C36 C35 120.0(3)
O10 C34 C35 106.7(2)
C13 C39 C12 120.4(3)
C44 C43 C45 119.7(3)
C43 C44 C36 120.3(3)
C37 C45 C43 119.9(3)
O6 C46 C41 107.6(2)

loop_
_geom_bond_atom_site_label_1
_geom_bond_atom_site_label_2
_geom_bond_distance
P1 O3 1.4660(19)
P1 O4 1.5636(19)
P1 O11 1.5678(18)
P1 C1 1.868(2)
P2 O7 1.4653(19)
P2 O8 1.5617(19)
P2 O6 1.5638(19)
P2 C18 1.884(3)
C1 N1 1.453(3)
C1 C2 1.471(3)
C1 C10 1.552(3)
C4 C5 1.396(4)
C4 C9 1.405(4)
C4 C3 1.441(3)
C2 C3 1.188(4)
C9 C8 1.381(4)
C5 C6 1.378(4)
C7 C8 1.383(6)
C7 C6 1.392(5)
C10 F3 1.318(3)
C10 F1 1.337(3)
C10 F2 1.340(3)
C11 O2 1.452(3)
C11 C12 1.506(4)
C16 C15 1.388(4)
C16 C12 1.400(3)
C12 C39 1.396(4)
C14 C13 1.388(4)
C14 C15 1.389(4)
C13 C39 1.396(4)
N1 C17 1.368(3)
C17 O1 1.205(3)
C17 O2 1.354(3)
O4 C32 1.462(3)
O8 C31 1.457(3)
O6 C46 1.466(3)
C18 N2 1.456(3)
C18 C22 1.461(3)
C18 C21 1.556(3)
C22 C23 1.186(4)
C23 C24 1.433(3)
C26 C27 1.374(4)
C26 C24 1.400(3)
C25 C28 1.384(4)
C25 C24 1.400(4)
C27 C29 1.395(4)
C21 F4 1.334(3)
C21 F5 1.339(3)
C21 F6 1.339(3)
N2 C30 1.362(3)
C29 C28 1.392(4)
C30 O9 1.195(4)
C30 O10 1.355(3)
O10 C34 1.458(3)
C31 C42 1.479(5)
O11 C33 1.464(3)
C32 C38 1.509(4)
C33 C40 1.491(5)
C35 C37 1.383(4)
C35 C36 1.393(4)
C35 C34 1.503(4)
C37 C45 1.385(5)
C36 C44 1.390(5)
C41 C46 1.502(4)
C43 C44 1.386(6)
C43 C45 1.387(5)

loop_
_geom_torsion_atom_site_label_1
_geom_torsion_atom_site_label_2
_geom_torsion_atom_site_label_3
_geom_torsion_atom_site_label_4
_geom_torsion
O3 P1 C1 N1 60.56(18)
O4 P1 C1 N1 -177.46(15)
O11 P1 C1 N1 -64.48(17)
O3 P1 C1 C2 -175.64(16)
O4 P1 C1 C2 -53.66(18)
O11 P1 C1 C2 59.32(18)
O3 P1 C1 C10 -57.47(19)
O4 P1 C1 C10 64.51(19)
O11 P1 C1 C10 177.49(17)
N1 C1 C2 C3 179(100)
C10 C1 C2 C3 -59(2)
P1 C1 C2 C3 60(2)
C5 C4 C9 C8 -0.6(4)
C3 C4 C9 C8 -179.7(2)
C1 C2 C3 C4 135(6)
C5 C4 C3 C2 -100(7)
C9 C4 C3 C2 79(7)
C9 C4 C5 C6 0.1(4)
C3 C4 C5 C6 179.2(2)
C4 C9 C8 C7 1.1(4)
C6 C7 C8 C9 -1.2(4)
C4 C5 C6 C7 -0.2(4)
C8 C7 C6 C5 0.8(5)
N1 C1 C10 F3 -51.7(3)
C2 C1 C10 F3 -177.4(2)
P1 C1 C10 F3 64.9(2)
N1 C1 C10 F1 -172.3(2)
C2 C1 C10 F1 62.0(3)
P1 C1 C10 F1 -55.7(2)
N1 C1 C10 F2 67.8(3)
C2 C1 C10 F2 -57.9(3)
P1 C1 C10 F2 -175.59(18)
C15 C16 C12 C39 1.7(4)
C15 C16 C12 C11 -179.4(2)
O2 C11 C12 C39 -36.0(3)
O2 C11 C12 C16 145.2(2)
C12 C16 C15 C14 0.2(4)
C13 C14 C15 C16 -1.6(4)
C15 C14 C13 C39 1.2(5)
C2 C1 N1 C17 41.1(3)
C10 C1 N1 C17 -81.0(3)
P1 C1 N1 C17 160.57(19)
C1 N1 C17 O1 -9.7(4)
C1 N1 C17 O2 170.4(2)
O1 C17 O2 C11 2.6(4)
N1 C17 O2 C11 -177.47(19)
C12 C11 O2 C17 95.0(3)
O3 P1 O4 C32 -157.2(2)
O11 P1 O4 C32 -25.9(2)
C1 P1 O4 C32 80.7(2)
O7 P2 O8 C31 0.8(3)
O6 P2 O8 C31 128.5(2)
C18 P2 O8 C31 -122.2(2)
O7 P2 O6 C46 -55.9(2)
O8 P2 O6 C46 175.76(19)
C18 P2 O6 C46 67.0(2)
O7 P2 C18 N2 36.96(18)
O8 P2 C18 N2 164.36(15)
O6 P2 C18 N2 -89.78(16)
O7 P2 C18 C22 162.75(16)
O8 P2 C18 C22 -69.86(18)
O6 P2 C18 C22 36.00(19)
O7 P2 C18 C21 -79.38(18)
O8 P2 C18 C21 48.02(18)
O6 P2 C18 C21 153.88(16)
N2 C18 C22 C23 -172.0(16)
C21 C18 C22 C23 -50.8(17)
P2 C18 C22 C23 68.6(17)
C18 C22 C23 C24 113(13)
C24 C26 C27 C29 -0.2(4)
N2 C18 C21 F4 -63.5(3)
C22 C18 C21 F4 170.2(2)
P2 C18 C21 F4 51.5(2)
N2 C18 C21 F5 176.2(2)
C22 C18 C21 F5 49.8(3)
P2 C18 C21 F5 -68.8(2)
N2 C18 C21 F6 56.4(3)
C22 C18 C21 F6 -69.9(2)
P2 C18 C21 F6 171.45(16)
C28 C25 C24 C26 1.1(4)
C28 C25 C24 C23 -178.1(2)
C27 C26 C24 C25 -0.8(4)
C27 C26 C24 C23 178.4(2)
C22 C23 C24 C25 36(14)
C22 C23 C24 C26 -143(14)
C22 C18 N2 C30 8.3(4)
C21 C18 N2 C30 -112.7(3)
P2 C18 N2 C30 129.5(2)
C26 C27 C29 C28 0.9(4)
C24 C25 C28 C29 -0.4(4)
C27 C29 C28 C25 -0.7(5)
C18 N2 C30 O9 -0.2(5)
C18 N2 C30 O10 179.6(2)
O9 C30 O10 C34 -4.5(5)
N2 C30 O10 C34 175.7(3)
P2 O8 C31 C42 -107.7(3)
O3 P1 O11 C33 48.2(2)
O4 P1 O11 C33 -79.1(2)
C1 P1 O11 C33 168.2(2)
P1 O4 C32 C38 134.1(2)
P1 O11 C33 C40 -86.4(3)
C36 C35 C37 C45 -0.6(4)
C34 C35 C37 C45 178.5(3)
C37 C35 C36 C44 1.7(4)
C34 C35 C36 C44 -177.4(3)
C30 O10 C34 C35 -177.9(3)
C37 C35 C34 O10 -92.5(3)
C36 C35 C34 O10 86.6(3)
C14 C13 C39 C12 0.7(5)
C16 C12 C39 C13 -2.1(4)
C11 C12 C39 C13 179.0(3)
C45 C43 C44 C36 -0.1(4)
C35 C36 C44 C43 -1.3(4)
C35 C37 C45 C43 -0.8(4)
C44 C43 C45 C37 1.2(4)
P2 O6 C46 C41 151.62(19)
